data_7020438
loop_
_publ_author_name
'Benhamou, Laila'
'Thibon, Aurore'
'Brelot, Lydia'
'Lachkar, Mohammed'
'Mandon, Dominique'

_publ_section_title
;
 Structural bases of oxygen-sensitivity in Fe(ii) complexes with tripodal
 ligands. Steric effects, Lewis acidity and the role of ancillary ligands.
;
_journal_issue 47
_journal_name_full 'Dalton transactions (Cambridge, England : 2003)'
_journal_page_first 14369
_journal_page_last 14380
_journal_paper_doi 10.1039/c2dt31558k
_journal_volume 41
_journal_year 2012
_chemical_formula_moiety 'C20 H16 F7 Fe N4 O6 S2'
_chemical_formula_sum 'C20 H16 F7 Fe N4 O6 S2'
_chemical_formula_weight 661.34
_chemical_name_systematic
;
?
;
_space_group_IT_number 14
_symmetry_cell_setting monoclinic
_symmetry_space_group_name_Hall '-P 2ybc'
_symmetry_space_group_name_H-M 'P 1 21/c 1'
_atom_sites_solution_hydrogens geom
_atom_sites_solution_primary direct
_atom_sites_solution_secondary difmap
_audit_creation_method SHELXL-97
_cell_angle_alpha 90.00
_cell_angle_beta 113.458(2)
_cell_angle_gamma 90.00
_cell_formula_units_Z 4
_cell_length_a 17.7194(6)
_cell_length_b 9.6968(4)
_cell_length_c 15.9971(6)
_cell_measurement_reflns_used 7144
_cell_measurement_temperature 173(2)
_cell_measurement_theta_max 30.034
_cell_measurement_theta_min 0.998
_cell_volume 2521.48(17)
_computing_cell_refinement 'Denzo (Nonius B.V., 1998)'
_computing_data_collection 'Collect (Nonius B.V., 1998)'
_computing_data_reduction 'Denzo (Nonius B.V., 1998)'
_computing_molecular_graphics 'PLATON 98 (Spek, 1998)'
_computing_publication_material 'SHELXL-97 (Sheldrick, 1997)'
_computing_structure_refinement 'SHELXL-97 (Sheldrick, 1997)'
_computing_structure_solution 'SHELXS-97 (Sheldrick, 1997)'
_diffrn_ambient_temperature 173(2)
_diffrn_measured_fraction_theta_full 0.996
_diffrn_measured_fraction_theta_max 0.996
_diffrn_measurement_device_type KappaCCD
_diffrn_measurement_method 'phi and omega scans'
_diffrn_radiation_monochromator graphite
_diffrn_radiation_source 'fine-focus sealed tube'
_diffrn_radiation_type MoK\a
_diffrn_radiation_wavelength 0.71073
_diffrn_reflns_av_R_equivalents 0.0437
_diffrn_reflns_av_sigmaI/netI 0.0634
_diffrn_reflns_limit_h_max 24
_diffrn_reflns_limit_h_min -24
_diffrn_reflns_limit_k_max 12
_diffrn_reflns_limit_k_min -13
_diffrn_reflns_limit_l_max 14
_diffrn_reflns_limit_l_min -22
_diffrn_reflns_number 15123
_diffrn_reflns_theta_full 30.02
_diffrn_reflns_theta_max 30.02
_diffrn_reflns_theta_min 1.25
_exptl_absorpt_coefficient_mu 0.861
_exptl_absorpt_correction_type none
_exptl_crystal_colour yellow
_exptl_crystal_density_diffrn 1.742
_exptl_crystal_density_method 'not measured'
_exptl_crystal_description prism
_exptl_crystal_F_000 1332
_exptl_crystal_size_max 0.40
_exptl_crystal_size_mid 0.35
_exptl_crystal_size_min 0.30
_refine_diff_density_max 0.618
_refine_diff_density_min -0.593
_refine_diff_density_rms 0.083
_refine_ls_extinction_method none
_refine_ls_goodness_of_fit_ref 1.045
_refine_ls_hydrogen_treatment constr
_refine_ls_matrix_type full
_refine_ls_number_parameters 370
_refine_ls_number_reflns 7332
_refine_ls_number_restraints 0
_refine_ls_restrained_S_all 1.045
_refine_ls_R_factor_all 0.0806
_refine_ls_R_factor_gt 0.0440
_refine_ls_shift/su_max 0.001
_refine_ls_shift/su_mean 0.000
_refine_ls_structure_factor_coef Fsqd
_refine_ls_weighting_details 'calc w=1/[\s^2^(Fo^2^)+(0.0519P)^2^+0.0000P] where P=(Fo^2^+2Fc^2^)/3'
_refine_ls_weighting_scheme calc
_refine_ls_wR_factor_gt 0.1005
_refine_ls_wR_factor_ref 0.1143
_reflns_number_gt 4909
_reflns_number_total 7332
_reflns_threshold_expression I>2sigma(I)
_cod_data_source_file c2dt31558k.txt
_cod_data_source_block laila7
_cod_depositor_comments
;
The following automatic conversions were performed:

'_symmetry_cell_setting' value 'Monoclinic' changed to 'monoclinic'
according to /home/saulius/struct/CIF-dictionaries/cif_core.dic
dictionary named 'cif_core.dic' version 2.4.2 from 2011-04-26.

Automatic conversion script
Id: cif_fix_values 1891 2012-01-12 08:04:46Z andrius 
;
_cod_original_cell_volume 2521.47(16)
_cod_original_sg_symbol_H-M 'P 21/c'
_cod_database_code 7020438

loop_
_symmetry_equiv_pos_as_xyz
'x, y, z'
'-x, y+1/2, -z+1/2'
'-x, -y, -z'
'x, -y-1/2, z-1/2'

loop_
_atom_site_label
_atom_site_type_symbol
_atom_site_fract_x
_atom_site_fract_y
_atom_site_fract_z
_atom_site_U_iso_or_equiv
_atom_site_adp_type
_atom_site_occupancy
_atom_site_symmetry_multiplicity
_atom_site_calc_flag
_atom_site_refinement_flags
C1 C 0.21435(13) -0.4259(2) 0.55834(14) 0.0260(5) Uani 1 1 d .
H1A H 0.2085 -0.5271 0.5499 0.031 Uiso 1 1 calc R
H1B H 0.1887 -0.3989 0.6007 0.031 Uiso 1 1 calc R
C2 C 0.30501(13) -0.3897(2) 0.60091(14) 0.0265(5) Uani 1 1 d .
C3 C 0.36366(15) -0.4808(3) 0.65653(16) 0.0369(6) Uani 1 1 d .
H3 H 0.3479 -0.5704 0.6675 0.044 Uiso 1 1 calc R
C4 C 0.44487(16) -0.4412(3) 0.69582(18) 0.0434(6) Uani 1 1 d .
H4 H 0.4857 -0.5024 0.7346 0.052 Uiso 1 1 calc R
C5 C 0.46597(15) -0.3108(3) 0.67776(17) 0.0404(6) Uani 1 1 d .
H5 H 0.5217 -0.2813 0.7033 0.048 Uiso 1 1 calc R
C6 C 0.40533(13) -0.2246(3) 0.62240(15) 0.0342(5) Uani 1 1 d .
H6 H 0.4201 -0.1351 0.6102 0.041 Uiso 1 1 calc R
C7 C 0.08325(12) -0.3313(2) 0.45581(15) 0.0274(5) Uani 1 1 d .
H7A H 0.0592 -0.4164 0.4691 0.033 Uiso 1 1 calc R
H7B H 0.0504 -0.3049 0.3917 0.033 Uiso 1 1 calc R
C8 C 0.08030(13) -0.2166(2) 0.51881(14) 0.0253(4) Uani 1 1 d .
C9 C 0.01827(13) -0.2099(3) 0.54950(15) 0.0321(5) Uani 1 1 d .
H9 H -0.0237 -0.2780 0.5323 0.038 Uiso 1 1 calc R
C10 C 0.01820(16) -0.1016(3) 0.60615(16) 0.0400(6) Uani 1 1 d .
H10 H -0.0242 -0.0941 0.6280 0.048 Uiso 1 1 calc R
C11 C 0.07978(16) -0.0059(3) 0.63014(16) 0.0382(6) Uani 1 1 d .
H11 H 0.0813 0.0686 0.6693 0.046 Uiso 1 1 calc R
C12 C 0.13984(15) -0.0203(2) 0.59597(15) 0.0338(5) Uani 1 1 d .
C13 C 0.17268(13) -0.4386(2) 0.39172(15) 0.0271(5) Uani 1 1 d .
H13A H 0.1223 -0.4203 0.3365 0.032 Uiso 1 1 calc R
H13B H 0.1736 -0.5380 0.4061 0.032 Uiso 1 1 calc R
C14 C 0.24674(12) -0.4044(2) 0.37235(13) 0.0243(4) Uani 1 1 d .
C15 C 0.27900(14) -0.4977(3) 0.33017(16) 0.0346(5) Uani 1 1 d .
H15 H 0.2584 -0.5893 0.3185 0.041 Uiso 1 1 calc R
C16 C 0.34126(16) -0.4565(3) 0.30525(19) 0.0457(7) Uani 1 1 d .
H16 H 0.3635 -0.5188 0.2751 0.055 Uiso 1 1 calc R
C17 C 0.37125(16) -0.3239(3) 0.32435(18) 0.0433(7) Uani 1 1 d .
H17 H 0.4143 -0.2927 0.3079 0.052 Uiso 1 1 calc R
C18 C 0.33695(14) -0.2391(3) 0.36761(16) 0.0345(5) Uani 1 1 d .
C19 C 0.14183(15) 0.1076(3) 0.24307(16) 0.0361(6) Uani 1 1 d .
C20 C 0.40308(17) 0.1986(3) 0.4999(2) 0.0539(8) Uani 1 1 d .
F1 F 0.22324(9) 0.11583(18) 0.28100(12) 0.0609(5) Uani 1 1 d .
F2 F 0.11166(11) 0.20664(15) 0.27783(11) 0.0588(5) Uani 1 1 d .
F3 F 0.11839(10) 0.13521(15) 0.15393(10) 0.0474(4) Uani 1 1 d .
F4 F 0.37925(11) 0.1920(2) 0.41058(14) 0.0706(5) Uani 1 1 d .
F5 F 0.43146(11) 0.32509(17) 0.52601(15) 0.0781(6) Uani 1 1 d .
F6 F 0.46558(11) 0.1116(2) 0.53683(17) 0.0903(7) Uani 1 1 d .
F7 F 0.19334(17) 0.0715(3) 0.61337(18) 0.0383(6) Uani 0.50 1 d P
F8 F 0.35969(18) -0.1191(3) 0.3821(2) 0.0498(8) Uani 0.50 1 d P
Fe1 Fe 0.228240(17) -0.15433(3) 0.474997(19) 0.02036(9) Uani 1 1 d .
N1 N 0.16958(10) -0.35719(17) 0.46882(11) 0.0215(4) Uani 1 1 d .
N2 N 0.32545(10) -0.26204(18) 0.58460(11) 0.0252(4) Uani 1 1 d .
N3 N 0.14108(11) -0.12252(18) 0.54103(12) 0.0252(4) Uani 1 1 d .
N4 N 0.27583(10) -0.27520(18) 0.39183(11) 0.0237(4) Uani 1 1 d .
O1 O 0.13086(9) -0.06976(15) 0.35732(9) 0.0281(3) Uani 1 1 d .
O2 O 0.14942(10) -0.15404(16) 0.22352(10) 0.0341(4) Uani 1 1 d .
O3 O 0.01849(9) -0.05351(18) 0.20995(11) 0.0381(4) Uani 1 1 d .
O4 O 0.29789(10) 0.01953(16) 0.49715(12) 0.0428(4) Uani 1 1 d .
O5 O 0.35988(14) 0.1584(2) 0.63305(13) 0.0648(6) Uani 1 1 d .
O6 O 0.25943(11) 0.25891(18) 0.49376(13) 0.0492(5) Uani 1 1 d .
S1 S 0.10581(3) -0.06235(6) 0.25851(3) 0.02464(13) Uani 1 1 d .
S2 S 0.32062(4) 0.15730(6) 0.53578(4) 0.03658(16) Uani 1 1 d .

loop_
_atom_site_aniso_label
_atom_site_aniso_U_11
_atom_site_aniso_U_22
_atom_site_aniso_U_33
_atom_site_aniso_U_23
_atom_site_aniso_U_13
_atom_site_aniso_U_12
C1 0.0310(11) 0.0219(11) 0.0274(11) 0.0036(9) 0.0140(9) 0.0028(9)
C2 0.0303(11) 0.0279(11) 0.0199(10) -0.0003(9) 0.0083(9) 0.0055(9)
C3 0.0420(14) 0.0313(13) 0.0322(13) 0.0041(11) 0.0094(11) 0.0092(11)
C4 0.0373(14) 0.0430(16) 0.0390(14) 0.0030(12) 0.0037(12) 0.0151(12)
C5 0.0279(12) 0.0468(16) 0.0370(14) -0.0046(12) 0.0029(11) 0.0029(11)
C6 0.0268(11) 0.0417(14) 0.0280(12) -0.0039(11) 0.0045(10) 0.0025(10)
C7 0.0220(10) 0.0310(12) 0.0307(11) -0.0034(10) 0.0121(9) -0.0019(9)
C8 0.0264(10) 0.0287(12) 0.0198(10) 0.0049(9) 0.0082(9) 0.0079(9)
C9 0.0288(11) 0.0399(14) 0.0303(12) 0.0074(11) 0.0147(10) 0.0080(10)
C10 0.0444(14) 0.0505(16) 0.0338(13) 0.0139(12) 0.0245(12) 0.0229(13)
C11 0.0568(16) 0.0356(14) 0.0257(11) 0.0013(11) 0.0201(12) 0.0178(13)
C12 0.0489(15) 0.0279(12) 0.0237(11) -0.0002(10) 0.0136(11) 0.0113(11)
C13 0.0305(11) 0.0263(11) 0.0272(11) -0.0078(9) 0.0145(9) -0.0019(9)
C14 0.0245(10) 0.0285(12) 0.0183(10) -0.0018(9) 0.0066(8) 0.0041(9)
C15 0.0330(12) 0.0382(14) 0.0327(12) -0.0089(11) 0.0133(11) 0.0038(11)
C16 0.0424(14) 0.0597(19) 0.0443(15) -0.0164(14) 0.0272(13) 0.0044(14)
C17 0.0373(13) 0.0608(18) 0.0414(14) -0.0044(13) 0.0258(12) -0.0002(13)
C18 0.0307(12) 0.0421(15) 0.0335(12) 0.0037(11) 0.0156(10) 0.0020(11)
C19 0.0393(13) 0.0352(13) 0.0325(13) 0.0047(11) 0.0129(11) 0.0004(11)
C20 0.0378(15) 0.0373(15) 0.070(2) -0.0032(15) 0.0038(14) -0.0095(13)
F1 0.0402(9) 0.0647(11) 0.0676(11) 0.0108(9) 0.0106(8) -0.0185(8)
F2 0.0990(13) 0.0293(8) 0.0621(11) -0.0018(8) 0.0470(10) 0.0077(8)
F3 0.0585(9) 0.0513(9) 0.0372(8) 0.0181(7) 0.0242(7) 0.0065(8)
F4 0.0637(11) 0.0792(13) 0.0756(13) -0.0101(11) 0.0347(11) -0.0219(10)
F5 0.0697(12) 0.0454(11) 0.1101(17) -0.0134(10) 0.0261(12) -0.0339(9)
F6 0.0354(9) 0.0688(13) 0.146(2) 0.0050(14) 0.0138(11) 0.0042(9)
F7 0.0490(16) 0.0330(15) 0.0357(15) -0.0116(12) 0.0197(14) -0.0067(13)
F8 0.0455(17) 0.0505(19) 0.063(2) -0.0124(17) 0.0315(17) -0.0095(15)
Fe1 0.02064(15) 0.01965(16) 0.01976(15) -0.00129(12) 0.00697(12) 0.00096(12)
N1 0.0207(8) 0.0235(9) 0.0211(8) -0.0026(7) 0.0091(7) 0.0018(7)
N2 0.0262(9) 0.0267(10) 0.0199(8) -0.0011(8) 0.0063(7) 0.0037(8)
N3 0.0298(9) 0.0244(9) 0.0212(9) 0.0005(7) 0.0100(8) 0.0047(8)
N4 0.0220(8) 0.0276(10) 0.0217(9) 0.0021(7) 0.0088(7) 0.0037(7)
O1 0.0293(8) 0.0352(9) 0.0197(7) 0.0050(6) 0.0097(6) 0.0108(7)
O2 0.0419(9) 0.0355(9) 0.0239(8) -0.0034(7) 0.0121(7) 0.0110(8)
O3 0.0245(8) 0.0514(11) 0.0304(9) 0.0056(8) 0.0024(7) 0.0015(7)
O4 0.0406(10) 0.0225(8) 0.0560(11) -0.0044(8) 0.0094(9) -0.0067(7)
O5 0.0829(15) 0.0517(13) 0.0341(11) 0.0014(9) -0.0038(10) -0.0197(11)
O6 0.0547(11) 0.0318(10) 0.0566(11) 0.0061(9) 0.0173(9) 0.0110(9)
S1 0.0247(3) 0.0283(3) 0.0188(2) 0.0017(2) 0.0064(2) 0.0029(2)
S2 0.0395(3) 0.0212(3) 0.0357(3) 0.0002(2) 0.0008(3) -0.0041(2)

loop_
_atom_type_symbol
_atom_type_description
_atom_type_scat_dispersion_real
_atom_type_scat_dispersion_imag
_atom_type_scat_source
C C 0.0033 0.0016 'International Tables Vol C Tables 4.2.6.8 and 6.1.1.4'
H H 0.0000 0.0000 'International Tables Vol C Tables 4.2.6.8 and 6.1.1.4'
F F 0.0171 0.0103 'International Tables Vol C Tables 4.2.6.8 and 6.1.1.4'
Fe Fe 0.3463 0.8444 'International Tables Vol C Tables 4.2.6.8 and 6.1.1.4'
N N 0.0061 0.0033 'International Tables Vol C Tables 4.2.6.8 and 6.1.1.4'
O O 0.0106 0.0060 'International Tables Vol C Tables 4.2.6.8 and 6.1.1.4'
S S 0.1246 0.1234 'International Tables Vol C Tables 4.2.6.8 and 6.1.1.4'

loop_
_geom_angle_atom_site_label_1
_geom_angle_atom_site_label_2
_geom_angle_atom_site_label_3
_geom_angle
N1 C1 C2 113.06(17)
N1 C1 H1A 109.0
C2 C1 H1A 109.0
N1 C1 H1B 109.0
C2 C1 H1B 109.0
H1A C1 H1B 107.8
N2 C2 C3 121.4(2)
N2 C2 C1 116.47(18)
C3 C2 C1 122.1(2)
C4 C3 C2 119.8(2)
C4 C3 H3 120.1
C2 C3 H3 120.1
C3 C4 C5 118.7(2)
C3 C4 H4 120.6
C5 C4 H4 120.6
C6 C5 C4 119.0(2)
C6 C5 H5 120.5
C4 C5 H5 120.5
N2 C6 C5 122.6(2)
N2 C6 H6 118.7
C5 C6 H6 118.7
N1 C7 C8 109.77(16)
N1 C7 H7A 109.7
C8 C7 H7A 109.7
N1 C7 H7B 109.7
C8 C7 H7B 109.7
H7A C7 H7B 108.2
N3 C8 C9 123.0(2)
N3 C8 C7 115.90(17)
C9 C8 C7 121.1(2)
C8 C9 C10 118.6(2)
C8 C9 H9 120.7
C10 C9 H9 120.7
C11 C10 C9 119.3(2)
C11 C10 H10 120.4
C9 C10 H10 120.4
C10 C11 C12 118.4(2)
C10 C11 H11 120.8
C12 C11 H11 120.8
F7 C12 N3 117.9(2)
F7 C12 C11 118.4(2)
N3 C12 C11 123.6(2)
N1 C13 C14 112.28(17)
N1 C13 H13A 109.1
C14 C13 H13A 109.1
N1 C13 H13B 109.1
C14 C13 H13B 109.1
H13A C13 H13B 107.9
N4 C14 C15 121.9(2)
N4 C14 C13 116.38(17)
C15 C14 C13 121.5(2)
C16 C15 C14 119.2(2)
C16 C15 H15 120.4
C14 C15 H15 120.4
C15 C16 C17 119.4(2)
C15 C16 H16 120.3
C17 C16 H16 120.3
C18 C17 C16 117.7(2)
C18 C17 H17 121.2
C16 C17 H17 121.2
F8 C18 N4 116.0(2)
F8 C18 C17 119.4(3)
N4 C18 C17 124.5(2)
F2 C19 F1 108.2(2)
F2 C19 F3 107.2(2)
F1 C19 F3 107.1(2)
F2 C19 S1 112.19(17)
F1 C19 S1 111.66(17)
F3 C19 S1 110.34(17)
F4 C20 F5 107.7(3)
F4 C20 F6 107.5(3)
F5 C20 F6 107.6(2)
F4 C20 S2 112.37(19)
F5 C20 S2 110.9(2)
F6 C20 S2 110.6(2)
O4 Fe1 O1 93.22(6)
O4 Fe1 N2 91.53(7)
O1 Fe1 N2 173.19(6)
O4 Fe1 N4 101.34(7)
O1 Fe1 N4 92.37(6)
N2 Fe1 N4 81.90(6)
O4 Fe1 N1 170.92(7)
O1 Fe1 N1 95.82(6)
N2 Fe1 N1 79.40(6)
N4 Fe1 N1 77.48(6)
O4 Fe1 N3 106.95(7)
O1 Fe1 N3 83.99(6)
N2 Fe1 N3 99.29(6)
N4 Fe1 N3 151.63(7)
N1 Fe1 N3 74.93(6)
C7 N1 C13 110.58(16)
C7 N1 C1 109.62(16)
C13 N1 C1 112.29(16)
C7 N1 Fe1 107.25(12)
C13 N1 Fe1 109.79(12)
C1 N1 Fe1 107.12(12)
C2 N2 C6 118.45(19)
C2 N2 Fe1 114.24(13)
C6 N2 Fe1 125.84(16)
C12 N3 C8 117.19(19)
C12 N3 Fe1 128.12(16)
C8 N3 Fe1 114.62(13)
C18 N4 C14 117.28(19)
C18 N4 Fe1 126.32(16)
C14 N4 Fe1 115.93(13)
S1 O1 Fe1 139.31(9)
S2 O4 Fe1 151.38(12)
O2 S1 O3 117.43(10)
O2 S1 O1 114.41(9)
O3 S1 O1 112.76(9)
O2 S1 C19 103.68(11)
O3 S1 C19 103.53(11)
O1 S1 C19 102.66(10)
O6 S2 O5 117.31(13)
O6 S2 O4 113.86(11)
O5 S2 O4 113.61(11)
O6 S2 C20 104.83(13)
O5 S2 C20 103.80(14)
O4 S2 C20 100.92(13)

loop_
_geom_bond_atom_site_label_1
_geom_bond_atom_site_label_2
_geom_bond_distance
C1 N1 1.490(3)
C1 C2 1.516(3)
C1 H1A 0.9900
C1 H1B 0.9900
C2 N2 1.344(3)
C2 C3 1.384(3)
C3 C4 1.376(3)
C3 H3 0.9500
C4 C5 1.381(4)
C4 H4 0.9500
C5 C6 1.371(3)
C5 H5 0.9500
C6 N2 1.349(3)
C6 H6 0.9500
C7 N1 1.481(2)
C7 C8 1.516(3)
C7 H7A 0.9900
C7 H7B 0.9900
C8 N3 1.347(3)
C8 C9 1.372(3)
C9 C10 1.387(3)
C9 H9 0.9500
C10 C11 1.366(4)
C10 H10 0.9500
C11 C12 1.383(3)
C11 H11 0.9500
C12 F7 1.248(3)
C12 N3 1.331(3)
C13 N1 1.483(3)
C13 C14 1.501(3)
C13 H13A 0.9900
C13 H13B 0.9900
C14 N4 1.344(3)
C14 C15 1.381(3)
C15 C16 1.373(3)
C15 H15 0.9500
C16 C17 1.378(4)
C16 H16 0.9500
C17 C18 1.364(3)
C17 H17 0.9500
C18 F8 1.223(4)
C18 N4 1.334(3)
C19 F2 1.325(3)
C19 F1 1.326(3)
C19 F3 1.344(3)
C19 S1 1.819(3)
C20 F4 1.320(4)
C20 F5 1.328(3)
C20 F6 1.329(3)
C20 S2 1.815(3)
Fe1 O4 2.0354(16)
Fe1 O1 2.1465(14)
Fe1 N2 2.1743(17)
Fe1 N4 2.1790(17)
Fe1 N1 2.2086(17)
Fe1 N3 2.2125(17)
O1 S1 1.4636(15)
O2 S1 1.4302(15)
O3 S1 1.4311(15)
O4 S2 1.4596(17)
O5 S2 1.429(2)
O6 S2 1.4206(18)

loop_
_geom_torsion_atom_site_label_1
_geom_torsion_atom_site_label_2
_geom_torsion_atom_site_label_3
_geom_torsion_atom_site_label_4
_geom_torsion
N1 C1 C2 N2 32.9(3)
N1 C1 C2 C3 -149.5(2)
N2 C2 C3 C4 -0.4(3)
C1 C2 C3 C4 -177.9(2)
C2 C3 C4 C5 -0.7(4)
C3 C4 C5 C6 0.9(4)
C4 C5 C6 N2 0.0(4)
N1 C7 C8 N3 28.6(3)
N1 C7 C8 C9 -152.20(19)
N3 C8 C9 C10 -0.1(3)
C7 C8 C9 C10 -179.2(2)
C8 C9 C10 C11 -0.5(3)
C9 C10 C11 C12 0.6(3)
C10 C11 C12 F7 175.8(2)
C10 C11 C12 N3 -0.1(4)
N1 C13 C14 N4 -29.8(3)
N1 C13 C14 C15 155.2(2)
N4 C14 C15 C16 -1.7(3)
C13 C14 C15 C16 173.1(2)
C14 C15 C16 C17 1.2(4)
C15 C16 C17 C18 -0.1(4)
C16 C17 C18 F8 -176.9(3)
C16 C17 C18 N4 -0.7(4)
C8 C7 N1 C13 -163.95(17)
C8 C7 N1 C1 71.7(2)
C8 C7 N1 Fe1 -44.27(19)
C14 C13 N1 C7 148.64(18)
C14 C13 N1 C1 -88.6(2)
C14 C13 N1 Fe1 30.5(2)
C2 C1 N1 C7 -149.03(17)
C2 C1 N1 C13 87.6(2)
C2 C1 N1 Fe1 -32.97(19)
O1 Fe1 N1 C7 -47.42(13)
N2 Fe1 N1 C7 137.47(13)
N4 Fe1 N1 C7 -138.57(13)
N3 Fe1 N1 C7 34.74(12)
O1 Fe1 N1 C13 72.77(13)
N2 Fe1 N1 C13 -102.33(13)
N4 Fe1 N1 C13 -18.37(13)
N3 Fe1 N1 C13 154.93(14)
O1 Fe1 N1 C1 -165.04(12)
N2 Fe1 N1 C1 19.85(12)
N4 Fe1 N1 C1 103.81(12)
N3 Fe1 N1 C1 -82.88(12)
C3 C2 N2 C6 1.3(3)
C1 C2 N2 C6 178.92(19)
C3 C2 N2 Fe1 168.28(17)
C1 C2 N2 Fe1 -14.1(2)
C5 C6 N2 C2 -1.1(3)
C5 C6 N2 Fe1 -166.42(18)
O4 Fe1 N2 C2 176.36(14)
N4 Fe1 N2 C2 -82.41(14)
N1 Fe1 N2 C2 -3.71(14)
N3 Fe1 N2 C2 68.91(14)
O4 Fe1 N2 C6 -17.77(18)
N4 Fe1 N2 C6 83.47(18)
N1 Fe1 N2 C6 162.16(18)
N3 Fe1 N2 C6 -125.21(18)
F7 C12 N3 C8 -176.4(2)
C11 C12 N3 C8 -0.4(3)
F7 C12 N3 Fe1 0.5(3)
C11 C12 N3 Fe1 176.49(16)
C9 C8 N3 C12 0.6(3)
C7 C8 N3 C12 179.73(19)
C9 C8 N3 Fe1 -176.76(16)
C7 C8 N3 Fe1 2.4(2)
O4 Fe1 N3 C12 -8.8(2)
O1 Fe1 N3 C12 -100.33(19)
N2 Fe1 N3 C12 85.70(19)
N4 Fe1 N3 C12 175.84(16)
N1 Fe1 N3 C12 161.98(19)
O4 Fe1 N3 C8 168.22(14)
O1 Fe1 N3 C8 76.67(14)
N2 Fe1 N3 C8 -97.31(15)
N4 Fe1 N3 C8 -7.2(2)
N1 Fe1 N3 C8 -21.03(14)
F8 C18 N4 C14 176.6(2)
C17 C18 N4 C14 0.3(3)
F8 C18 N4 Fe1 -11.6(3)
C17 C18 N4 Fe1 172.13(19)
C15 C14 N4 C18 0.9(3)
C13 C14 N4 C18 -174.15(19)
C15 C14 N4 Fe1 -171.77(16)
C13 C14 N4 Fe1 13.2(2)
O4 Fe1 N4 C18 2.12(19)
O1 Fe1 N4 C18 95.89(18)
N2 Fe1 N4 C18 -87.81(18)
N1 Fe1 N4 C18 -168.68(19)
N3 Fe1 N4 C18 177.62(16)
O4 Fe1 N4 C14 174.02(14)
O1 Fe1 N4 C14 -92.21(14)
N2 Fe1 N4 C14 84.08(14)
N1 Fe1 N4 C14 3.22(14)
N3 Fe1 N4 C14 -10.5(2)
O4 Fe1 O1 S1 90.62(15)
N4 Fe1 O1 S1 -10.89(15)
N1 Fe1 O1 S1 -88.54(15)
N3 Fe1 O1 S1 -162.67(16)
O1 Fe1 O4 S2 85.5(2)
N2 Fe1 O4 S2 -99.4(2)
N4 Fe1 O4 S2 178.5(2)
N3 Fe1 O4 S2 0.8(3)
Fe1 O1 S1 O2 12.92(19)
Fe1 O1 S1 O3 150.57(13)
Fe1 O1 S1 C19 -98.68(16)
F2 C19 S1 O2 -175.70(17)
F1 C19 S1 O2 -54.10(19)
F3 C19 S1 O2 64.88(18)
F2 C19 S1 O3 61.19(19)
F1 C19 S1 O3 -177.20(17)
F3 C19 S1 O3 -58.23(18)
F2 C19 S1 O1 -56.32(19)
F1 C19 S1 O1 65.29(19)
F3 C19 S1 O1 -175.74(15)
Fe1 O4 S2 O6 -68.8(3)
Fe1 O4 S2 O5 69.0(3)
Fe1 O4 S2 C20 179.5(2)
F4 C20 S2 O6 -61.2(2)
F5 C20 S2 O6 59.3(2)
F6 C20 S2 O6 178.6(2)
F4 C20 S2 O5 175.2(2)
F5 C20 S2 O5 -64.3(2)
F6 C20 S2 O5 55.0(2)
F4 C20 S2 O4 57.3(2)
F5 C20 S2 O4 177.9(2)
F6 C20 S2 O4 -62.9(2)
